data_7028600
loop_
_publ_author_name
'Munira Haidad Ali, Siti'
'Yan, Yaw-Kai'
'Lee, Peter P. F.'
'Khong, Kenny Zhi Xiang'
'Alam Sk, Mahasin'
'Lim, Kok Hwa'
'Klejevskaja, Beata'
'Vilar, Ramon'

_publ_section_title
;
 Copper(II) complexes of substituted salicylaldehyde dibenzyl
 semicarbazones: synthesis, cytotoxicity and interaction with quadruplex
 DNA.
;
_journal_issue 3
_journal_name_full 'Dalton transactions (Cambridge, England : 2003)'
_journal_page_first 1449
_journal_page_last 1459
_journal_paper_doi 10.1039/c3dt52297k
_journal_volume 43
_journal_year 2014
_chemical_formula_sum 'C22 H20 Cl Cu N3 O3'
_chemical_formula_weight 473.40
_chemical_name_systematic
; 
 ? 
;
_space_group_IT_number 2
_symmetry_cell_setting triclinic
_symmetry_space_group_name_Hall '-P 1'
_symmetry_space_group_name_H-M 'P -1'
_atom_sites_solution_hydrogens geom
_atom_sites_solution_primary direct
_atom_sites_solution_secondary difmap
_audit_creation_method SHELXL-97
_cell_angle_alpha 75.658(4)
_cell_angle_beta 84.462(7)
_cell_angle_gamma 70.26(2)
_cell_formula_units_Z 4
_cell_length_a 9.516(2)
_cell_length_b 13.668(3)
_cell_length_c 17.620(2)
_cell_measurement_reflns_used 25
_cell_measurement_temperature 298(2)
_cell_measurement_theta_max 11.90
_cell_measurement_theta_min 4.91
_cell_volume 2089.6(7)
_computing_cell_refinement 'Bruker XSCANS'
_computing_data_collection 'Bruker XSCANS'
_computing_data_reduction 'Bruker SHELXTL'
_computing_molecular_graphics 'Bruker SHELXTL'
_computing_publication_material 'Bruker SHELXTL'
_computing_structure_refinement 'SHELXL-97 (Sheldrick, 1997)'
_computing_structure_solution 'SHELXS-97 (Sheldrick, 1990)'
_diffrn_ambient_temperature 298(2)
_diffrn_measured_fraction_theta_full 0.992
_diffrn_measured_fraction_theta_max 0.992
_diffrn_measurement_device_type 'Bruker P4'
_diffrn_measurement_method '2\q/\w scans'
_diffrn_radiation_monochromator graphite
_diffrn_radiation_source 'fine-focus sealed tube'
_diffrn_radiation_type MoK\a
_diffrn_radiation_wavelength 0.71073
_diffrn_reflns_av_R_equivalents 0.0290
_diffrn_reflns_av_sigmaI/netI 0.0674
_diffrn_reflns_limit_h_max 1
_diffrn_reflns_limit_h_min -11
_diffrn_reflns_limit_k_max 15
_diffrn_reflns_limit_k_min -15
_diffrn_reflns_limit_l_max 20
_diffrn_reflns_limit_l_min -20
_diffrn_reflns_number 8742
_diffrn_reflns_theta_full 25.00
_diffrn_reflns_theta_max 25.00
_diffrn_reflns_theta_min 1.78
_diffrn_standards_interval_count 97
_diffrn_standards_number 3
_exptl_absorpt_coefficient_mu 1.202
_exptl_absorpt_correction_T_max 0.9863
_exptl_absorpt_correction_T_min 0.8699
_exptl_absorpt_correction_type 'psi scans'
_exptl_crystal_colour 'Dark brown'
_exptl_crystal_density_diffrn 1.505
_exptl_crystal_density_meas 0
_exptl_crystal_density_method 'not measured'
_exptl_crystal_description Rectangular
_exptl_crystal_F_000 972
_exptl_crystal_size_max 0.30
_exptl_crystal_size_mid 0.20
_exptl_crystal_size_min 0.10
_refine_diff_density_max 0.353
_refine_diff_density_min -0.363
_refine_diff_density_rms 0.063
_refine_ls_extinction_method none
_refine_ls_goodness_of_fit_ref 1.014
_refine_ls_hydrogen_treatment riding
_refine_ls_matrix_type full
_refine_ls_number_parameters 541
_refine_ls_number_reflns 7303
_refine_ls_number_restraints 0
_refine_ls_restrained_S_all 1.014
_refine_ls_R_factor_all 0.0843
_refine_ls_R_factor_gt 0.0449
_refine_ls_shift/su_max 0.001
_refine_ls_shift/su_mean 0.000
_refine_ls_structure_factor_coef Fsqd
_refine_ls_weighting_details 'calc w=1/[\s^2^(Fo^2^)+(0.0400P)^2^+0.0000P] where P=(Fo^2^+2Fc^2^)/3'
_refine_ls_weighting_scheme calc
_refine_ls_wR_factor_gt 0.0919
_refine_ls_wR_factor_ref 0.1016
_reflns_number_gt 4756
_reflns_number_total 7303
_reflns_threshold_expression >2sigma(I)
_cod_data_source_file c3dt52297k.txt
_cod_data_source_block cusml5r2
_cod_depositor_comments
;
The following automatic conversions were performed:

'_symmetry_cell_setting' value 'Triclinic' changed to 'triclinic'
according to
/usr/data/users/saulius/automatic-downloads/current/RSC/lib/dictionaries/cif_core.dic
dictionary named 'cif_core.dic' version 2.4.2 from 2011-04-26.

Automatic conversion script
Id: cif_fix_values 2281 2013-09-26 08:29:07Z andrius 
;
_cod_original_cell_volume 2089.7(7)
_cod_original_sg_symbol_H-M P-1
_cod_database_code 7028600

loop_
_symmetry_equiv_pos_as_xyz
'x, y, z'
'-x, -y, -z'

loop_
_atom_site_label
_atom_site_type_symbol
_atom_site_fract_x
_atom_site_fract_y
_atom_site_fract_z
_atom_site_U_iso_or_equiv
_atom_site_adp_type
_atom_site_occupancy
_atom_site_symmetry_multiplicity
_atom_site_calc_flag
_atom_site_refinement_flags
Cu1 Cu 0.49360(5) 0.60551(3) 0.35736(3) 0.04042(14) Uani 1 1 d .
Cl1 Cl 0.58044(12) 0.74293(7) 0.32311(6) 0.0537(3) Uani 1 1 d .
O1 O 0.3366(3) 0.66995(17) 0.42231(14) 0.0446(7) Uani 1 1 d .
O2 O -0.0483(3) 0.7074(2) 0.61183(17) 0.0689(9) Uani 1 1 d .
H2A H -0.0444 0.7682 0.5974 0.103 Uiso 1 1 calc R
O3 O 0.6392(3) 0.52790(18) 0.28868(14) 0.0460(7) Uani 1 1 d .
N1 N 0.4584(3) 0.4696(2) 0.38946(16) 0.0352(7) Uani 1 1 d .
N2 N 0.5524(3) 0.3948(2) 0.35101(17) 0.0423(8) Uani 1 1 d .
H2B H 0.5493 0.3310 0.3585 0.051 Uiso 1 1 calc R
N3 N 0.7567(4) 0.3642(2) 0.26513(18) 0.0451(8) Uani 1 1 d .
C1 C 0.2632(4) 0.5150(3) 0.4838(2) 0.0366(9) Uani 1 1 d .
C2 C 0.2508(4) 0.6242(3) 0.4717(2) 0.0398(9) Uani 1 1 d .
C3 C 0.1429(4) 0.6862(3) 0.5156(2) 0.0463(10) Uani 1 1 d .
H3A H 0.1307 0.7584 0.5077 0.056 Uiso 1 1 calc R
C4 C 0.0539(4) 0.6426(3) 0.5706(2) 0.0454(10) Uani 1 1 d .
C5 C 0.0686(5) 0.5356(3) 0.5848(2) 0.0480(10) Uani 1 1 d .
H5A H 0.0109 0.5060 0.6232 0.058 Uiso 1 1 calc R
C6 C 0.1708(4) 0.4745(3) 0.5407(2) 0.0461(10) Uani 1 1 d .
H6A H 0.1794 0.4028 0.5488 0.055 Uiso 1 1 calc R
C7 C 0.3621(4) 0.4437(3) 0.4403(2) 0.0407(9) Uani 1 1 d .
H7A H 0.3570 0.3751 0.4490 0.049 Uiso 1 1 calc R
C8 C 0.6493(4) 0.4313(3) 0.3007(2) 0.0393(9) Uani 1 1 d .
C9 C 0.7958(5) 0.2479(3) 0.2898(2) 0.0515(11) Uani 1 1 d .
H9A H 0.7523 0.2303 0.3414 0.062 Uiso 1 1 calc R
H9B H 0.9034 0.2174 0.2948 0.062 Uiso 1 1 calc R
C10 C 0.7467(5) 0.1947(3) 0.2362(2) 0.0471(10) Uani 1 1 d .
C11 C 0.6419(6) 0.2482(4) 0.1801(3) 0.0672(13) Uani 1 1 d .
H11A H 0.5957 0.3215 0.1735 0.081 Uiso 1 1 calc R
C12 C 0.6031(6) 0.1941(4) 0.1325(3) 0.0799(15) Uani 1 1 d .
H12A H 0.5320 0.2314 0.0939 0.096 Uiso 1 1 calc R
C13 C 0.6694(7) 0.0863(5) 0.1423(3) 0.0828(16) Uani 1 1 d .
H13A H 0.6447 0.0504 0.1099 0.099 Uiso 1 1 calc R
C14 C 0.7710(6) 0.0320(4) 0.1994(3) 0.0813(16) Uani 1 1 d .
H14A H 0.8144 -0.0417 0.2069 0.098 Uiso 1 1 calc R
C15 C 0.8109(5) 0.0854(3) 0.2471(3) 0.0611(12) Uani 1 1 d .
H15A H 0.8807 0.0476 0.2862 0.073 Uiso 1 1 calc R
C16 C 0.8599(5) 0.4071(3) 0.2104(2) 0.0556(11) Uani 1 1 d .
H16A H 0.9582 0.3534 0.2151 0.067 Uiso 1 1 calc R
H16B H 0.8678 0.4686 0.2256 0.067 Uiso 1 1 calc R
C17 C 0.8146(6) 0.4401(3) 0.1259(3) 0.0608(12) Uani 1 1 d .
C18 C 0.9096(8) 0.3973(4) 0.0712(3) 0.0996(19) Uani 1 1 d .
H18A H 1.0013 0.3461 0.0868 0.120 Uiso 1 1 calc R
C19 C 0.8727(11) 0.4284(6) -0.0075(4) 0.136(3) Uani 1 1 d .
H19A H 0.9376 0.3976 -0.0445 0.163 Uiso 1 1 calc R
C20 C 0.7406(12) 0.5045(6) -0.0291(4) 0.139(3) Uani 1 1 d .
H20A H 0.7177 0.5300 -0.0820 0.167 Uiso 1 1 calc R
C21 C 0.6396(10) 0.5447(6) 0.0253(4) 0.135(3) Uani 1 1 d .
H21A H 0.5455 0.5925 0.0101 0.161 Uiso 1 1 calc R
C22 C 0.6791(7) 0.5136(4) 0.1024(3) 0.0944(18) Uani 1 1 d .
H22A H 0.6126 0.5430 0.1394 0.113 Uiso 1 1 calc R
Cu2 Cu 0.37222(5) 1.19070(3) 0.29898(3) 0.04006(14) Uani 1 1 d .
Cl2 Cl 0.25735(11) 1.36615(7) 0.26245(6) 0.0496(3) Uani 1 1 d .
O4 O 0.4767(3) 1.20564(17) 0.37932(14) 0.0440(6) Uani 1 1 d .
O5 O 0.7753(3) 1.10748(19) 0.60256(14) 0.0551(8) Uani 1 1 d .
H5B H 0.7445 1.1725 0.5971 0.083 Uiso 1 1 calc R
O6 O 0.2588(3) 1.15428(18) 0.22716(15) 0.0501(7) Uani 1 1 d .
N4 N 0.4737(3) 1.0395(2) 0.31773(17) 0.0396(7) Uani 1 1 d .
N5 N 0.4279(4) 0.9918(2) 0.26860(17) 0.0447(8) Uani 1 1 d .
H5C H 0.4697 0.9258 0.2672 0.054 Uiso 1 1 calc R
N6 N 0.2585(4) 1.0195(2) 0.17276(19) 0.0495(8) Uani 1 1 d .
C23 C 0.6273(4) 1.0194(3) 0.4244(2) 0.0373(9) Uani 1 1 d .
C24 C 0.5725(4) 1.1283(3) 0.4293(2) 0.0375(9) Uani 1 1 d .
C25 C 0.6230(4) 1.1556(3) 0.4903(2) 0.0399(9) Uani 1 1 d .
H25A H 0.5856 1.2258 0.4956 0.048 Uiso 1 1 calc R
C26 C 0.7265(5) 1.0816(3) 0.5426(2) 0.0441(10) Uani 1 1 d .
C27 C 0.7858(5) 0.9745(3) 0.5368(2) 0.0482(10) Uani 1 1 d .
H27A H 0.8577 0.9246 0.5714 0.058 Uiso 1 1 calc R
C28 C 0.7339(5) 0.9464(3) 0.4785(2) 0.0474(10) Uani 1 1 d .
H28A H 0.7710 0.8756 0.4745 0.057 Uiso 1 1 calc R
C29 C 0.5749(4) 0.9808(3) 0.3688(2) 0.0425(10) Uani 1 1 d .
H29A H 0.6160 0.9085 0.3692 0.051 Uiso 1 1 calc R
C30 C 0.3120(4) 1.0579(3) 0.2230(2) 0.0437(10) Uani 1 1 d .
C31 C 0.3346(5) 0.9143(3) 0.1549(3) 0.0597(12) Uani 1 1 d .
H31A H 0.4372 0.8894 0.1720 0.072 Uiso 1 1 calc R
H31B H 0.3367 0.9227 0.0985 0.072 Uiso 1 1 calc R
C32 C 0.2637(5) 0.8297(3) 0.1924(3) 0.0580(12) Uani 1 1 d .
C33 C 0.3165(6) 0.7334(4) 0.1689(4) 0.0938(18) Uani 1 1 d .
H33A H 0.3891 0.7242 0.1296 0.113 Uiso 1 1 calc R
C34 C 0.2609(8) 0.6515(4) 0.2040(4) 0.105(2) Uani 1 1 d .
H34A H 0.2985 0.5867 0.1890 0.127 Uiso 1 1 calc R
C35 C 0.1524(8) 0.6642(5) 0.2599(4) 0.101(2) Uani 1 1 d .
H35A H 0.1150 0.6087 0.2825 0.121 Uiso 1 1 calc R
C36 C 0.0976(7) 0.7591(5) 0.2832(3) 0.0893(17) Uani 1 1 d .
H36A H 0.0231 0.7683 0.3216 0.107 Uiso 1 1 calc R
C37 C 0.1544(6) 0.8409(3) 0.2489(3) 0.0656(13) Uani 1 1 d .
H37A H 0.1173 0.9051 0.2648 0.079 Uiso 1 1 calc R
C38 C 0.1252(5) 1.0867(3) 0.1276(2) 0.0527(11) Uani 1 1 d .
H38A H 0.0734 1.1461 0.1516 0.063 Uiso 1 1 calc R
H38B H 0.0589 1.0454 0.1302 0.063 Uiso 1 1 calc R
C39 C 0.1567(5) 1.1302(3) 0.0428(2) 0.0512(11) Uani 1 1 d .
C40 C 0.2704(6) 1.1693(5) 0.0206(3) 0.0901(17) Uani 1 1 d .
H40A H 0.3353 1.1668 0.0578 0.108 Uiso 1 1 calc R
C41 C 0.2908(8) 1.2135(5) -0.0583(4) 0.112(2) Uani 1 1 d .
H41A H 0.3690 1.2408 -0.0734 0.135 Uiso 1 1 calc R
C42 C 0.1963(9) 1.2169(5) -0.1135(3) 0.101(2) Uani 1 1 d .
H42A H 0.2106 1.2454 -0.1662 0.122 Uiso 1 1 calc R
C43 C 0.0829(8) 1.1786(5) -0.0905(3) 0.0964(19) Uani 1 1 d .
H43A H 0.0172 1.1820 -0.1276 0.116 Uiso 1 1 calc R
C44 C 0.0621(6) 1.1348(4) -0.0139(3) 0.0747(14) Uani 1 1 d .
H44A H -0.0164 1.1077 0.0006 0.090 Uiso 1 1 calc R

loop_
_atom_site_aniso_label
_atom_site_aniso_U_11
_atom_site_aniso_U_22
_atom_site_aniso_U_33
_atom_site_aniso_U_23
_atom_site_aniso_U_13
_atom_site_aniso_U_12
Cu1 0.0521(3) 0.0265(2) 0.0453(3) -0.0123(2) 0.0007(2) -0.0136(2)
Cl1 0.0641(7) 0.0294(5) 0.0710(7) -0.0127(5) -0.0001(6) -0.0187(5)
O1 0.0605(18) 0.0270(13) 0.0472(15) -0.0136(11) 0.0075(14) -0.0142(13)
O2 0.073(2) 0.0434(16) 0.082(2) -0.0222(15) 0.0251(18) -0.0097(16)
O3 0.0593(18) 0.0307(14) 0.0531(16) -0.0151(12) 0.0042(14) -0.0188(13)
N1 0.0447(19) 0.0210(14) 0.0393(17) -0.0107(13) -0.0030(16) -0.0065(14)
N2 0.051(2) 0.0258(15) 0.0510(19) -0.0140(14) 0.0034(17) -0.0107(15)
N3 0.047(2) 0.0336(17) 0.054(2) -0.0147(15) 0.0031(17) -0.0092(16)
C1 0.041(2) 0.0315(19) 0.038(2) -0.0070(16) -0.0034(18) -0.0124(18)
C2 0.051(2) 0.034(2) 0.035(2) -0.0075(17) -0.0053(19) -0.0128(19)
C3 0.057(3) 0.0304(19) 0.049(2) -0.0109(18) 0.004(2) -0.011(2)
C4 0.043(2) 0.041(2) 0.049(2) -0.0115(19) -0.003(2) -0.007(2)
C5 0.052(3) 0.044(2) 0.046(2) -0.0048(19) 0.001(2) -0.018(2)
C6 0.057(3) 0.031(2) 0.050(2) -0.0067(18) -0.007(2) -0.015(2)
C7 0.049(2) 0.0262(19) 0.046(2) -0.0072(17) -0.005(2) -0.0113(18)
C8 0.044(2) 0.036(2) 0.040(2) -0.0131(18) -0.0044(19) -0.0106(19)
C9 0.051(3) 0.034(2) 0.063(3) -0.0136(19) 0.001(2) -0.0033(19)
C10 0.047(3) 0.042(2) 0.052(3) -0.016(2) 0.013(2) -0.013(2)
C11 0.076(3) 0.056(3) 0.077(3) -0.017(3) 0.001(3) -0.030(3)
C12 0.086(4) 0.087(4) 0.081(4) -0.025(3) -0.010(3) -0.041(3)
C13 0.094(4) 0.099(5) 0.087(4) -0.048(4) 0.021(4) -0.059(4)
C14 0.082(4) 0.064(3) 0.113(5) -0.049(3) 0.033(4) -0.031(3)
C15 0.061(3) 0.043(2) 0.077(3) -0.021(2) 0.013(3) -0.013(2)
C16 0.048(3) 0.051(2) 0.066(3) -0.018(2) 0.012(2) -0.014(2)
C17 0.082(4) 0.044(2) 0.057(3) -0.016(2) 0.018(3) -0.023(3)
C18 0.127(5) 0.078(4) 0.086(4) -0.029(3) 0.038(4) -0.027(4)
C19 0.219(10) 0.111(6) 0.081(5) -0.043(4) 0.056(6) -0.059(6)
C20 0.256(12) 0.111(6) 0.065(4) -0.018(4) 0.002(6) -0.081(7)
C21 0.177(8) 0.114(5) 0.086(5) -0.010(4) -0.026(5) -0.016(5)
C22 0.111(5) 0.083(4) 0.065(4) -0.012(3) -0.006(3) -0.003(4)
Cu2 0.0483(3) 0.0265(2) 0.0458(3) -0.0109(2) -0.0006(2) -0.0109(2)
Cl2 0.0553(6) 0.0293(5) 0.0602(6) -0.0093(4) -0.0031(5) -0.0088(5)
O4 0.0583(17) 0.0242(12) 0.0481(15) -0.0086(11) -0.0100(14) -0.0087(13)
O5 0.084(2) 0.0352(14) 0.0446(16) -0.0085(12) -0.0165(15) -0.0138(15)
O6 0.0605(18) 0.0321(14) 0.0591(17) -0.0158(12) -0.0072(14) -0.0112(13)
N4 0.051(2) 0.0306(16) 0.0417(18) -0.0146(14) -0.0018(16) -0.0148(16)
N5 0.059(2) 0.0290(16) 0.050(2) -0.0148(15) -0.0067(18) -0.0137(16)
N6 0.056(2) 0.0419(18) 0.055(2) -0.0209(16) -0.0090(18) -0.0131(17)
C23 0.048(2) 0.0263(18) 0.040(2) -0.0114(17) 0.0003(19) -0.0124(18)
C24 0.043(2) 0.0293(19) 0.038(2) -0.0061(17) 0.0074(19) -0.0126(18)
C25 0.056(3) 0.0239(18) 0.039(2) -0.0081(16) -0.001(2) -0.0105(18)
C26 0.064(3) 0.035(2) 0.036(2) -0.0092(17) 0.003(2) -0.020(2)
C27 0.061(3) 0.033(2) 0.043(2) -0.0069(18) -0.004(2) -0.007(2)
C28 0.061(3) 0.0253(19) 0.054(2) -0.0138(18) 0.000(2) -0.0079(19)
C29 0.052(3) 0.0232(18) 0.051(2) -0.0092(17) 0.001(2) -0.0098(18)
C30 0.047(3) 0.039(2) 0.048(2) -0.0134(19) 0.004(2) -0.017(2)
C31 0.068(3) 0.049(2) 0.065(3) -0.028(2) -0.013(2) -0.009(2)
C32 0.058(3) 0.038(2) 0.083(3) -0.018(2) -0.027(3) -0.012(2)
C33 0.078(4) 0.064(3) 0.154(6) -0.054(4) -0.001(4) -0.022(3)
C34 0.102(5) 0.055(3) 0.174(7) -0.040(4) -0.021(5) -0.030(4)
C35 0.116(6) 0.062(4) 0.125(6) 0.012(4) -0.044(5) -0.041(4)
C36 0.113(5) 0.088(4) 0.067(3) 0.010(3) -0.026(3) -0.046(4)
C37 0.091(4) 0.049(3) 0.057(3) -0.002(2) -0.025(3) -0.023(3)
C38 0.050(3) 0.050(2) 0.065(3) -0.018(2) -0.007(2) -0.020(2)
C39 0.052(3) 0.047(2) 0.056(3) -0.021(2) -0.003(2) -0.012(2)
C40 0.082(4) 0.135(5) 0.069(4) -0.017(3) 0.001(3) -0.060(4)
C41 0.106(5) 0.139(6) 0.093(5) -0.017(4) 0.031(4) -0.058(5)
C42 0.123(6) 0.103(5) 0.053(4) -0.022(3) 0.018(4) -0.007(4)
C43 0.119(6) 0.100(5) 0.059(4) -0.027(3) -0.014(4) -0.011(4)
C44 0.084(4) 0.073(3) 0.075(4) -0.027(3) -0.016(3) -0.023(3)

loop_
_atom_type_symbol
_atom_type_description
_atom_type_scat_dispersion_real
_atom_type_scat_dispersion_imag
_atom_type_scat_source
C C 0.0033 0.0016 'International Tables Vol C Tables 4.2.6.8 and 6.1.1.4'
H H 0.0000 0.0000 'International Tables Vol C Tables 4.2.6.8 and 6.1.1.4'
N N 0.0061 0.0033 'International Tables Vol C Tables 4.2.6.8 and 6.1.1.4'
O O 0.0106 0.0060 'International Tables Vol C Tables 4.2.6.8 and 6.1.1.4'
Cl Cl 0.1484 0.1585 'International Tables Vol C Tables 4.2.6.8 and 6.1.1.4'
Cu Cu 0.3201 1.2651 'International Tables Vol C Tables 4.2.6.8 and 6.1.1.4'

loop_
_geom_angle_atom_site_label_1
_geom_angle_atom_site_label_2
_geom_angle_atom_site_label_3
_geom_angle
O1 Cu1 N1 92.70(11)
O1 Cu1 O3 172.40(11)
N1 Cu1 O3 80.95(11)
O1 Cu1 Cl1 95.34(8)
N1 Cu1 Cl1 168.93(9)
O3 Cu1 Cl1 91.52(8)
C2 O1 Cu1 127.7(2)
C8 O3 Cu1 113.6(2)
C7 N1 N2 119.7(3)
C7 N1 Cu1 128.1(2)
N2 N1 Cu1 112.2(2)
C8 N2 N1 113.8(3)
C8 N3 C9 123.0(3)
C8 N3 C16 118.4(3)
C9 N3 C16 117.4(3)
C6 C1 C2 118.6(3)
C6 C1 C7 117.4(3)
C2 C1 C7 123.9(3)
O1 C2 C3 118.5(3)
O1 C2 C1 123.9(3)
C3 C2 C1 117.6(3)
C4 C3 C2 121.5(3)
O2 C4 C3 118.5(3)
O2 C4 C5 120.2(4)
C3 C4 C5 121.3(4)
C6 C5 C4 117.9(4)
C5 C6 C1 122.9(3)
N1 C7 C1 123.4(3)
O3 C8 N3 120.7(4)
O3 C8 N2 119.2(3)
N3 C8 N2 120.1(3)
N3 C9 C10 116.0(3)
C11 C10 C15 119.2(4)
C11 C10 C9 123.6(4)
C15 C10 C9 117.2(4)
C10 C11 C12 120.4(4)
C13 C12 C11 120.2(5)
C14 C13 C12 119.7(5)
C13 C14 C15 120.5(5)
C10 C15 C14 119.9(5)
N3 C16 C17 114.4(4)
C18 C17 C22 118.6(5)
C18 C17 C16 120.0(5)
C22 C17 C16 121.3(4)
C17 C18 C19 121.4(6)
C20 C19 C18 118.4(7)
C19 C20 C21 121.3(7)
C20 C21 C22 119.1(7)
C17 C22 C21 121.0(6)
O4 Cu2 N4 92.60(11)
O4 Cu2 O6 170.67(10)
N4 Cu2 O6 80.77(12)
O4 Cu2 Cl2 92.46(7)
N4 Cu2 Cl2 173.34(9)
O6 Cu2 Cl2 94.68(8)
C24 O4 Cu2 127.4(2)
C30 O6 Cu2 112.7(2)
C29 N4 N5 118.8(3)
C29 N4 Cu2 128.4(2)
N5 N4 Cu2 112.8(2)
C30 N5 N4 114.1(3)
C30 N6 C38 120.0(3)
C30 N6 C31 123.4(3)
C38 N6 C31 116.3(3)
C28 C23 C29 118.5(3)
C28 C23 C24 118.7(3)
C29 C23 C24 122.8(3)
O4 C24 C25 118.0(3)
O4 C24 C23 124.2(3)
C25 C24 C23 117.9(3)
C26 C25 C24 121.8(3)
O5 C26 C25 122.1(3)
O5 C26 C27 116.9(3)
C25 C26 C27 121.0(4)
C28 C27 C26 117.6(4)
C27 C28 C23 123.0(3)
N4 C29 C23 124.2(3)
O6 C30 N6 121.8(4)
O6 C30 N5 119.2(3)
N6 C30 N5 118.9(3)
N6 C31 C32 114.7(4)
C37 C32 C33 118.2(5)
C37 C32 C31 124.2(4)
C33 C32 C31 117.6(5)
C34 C33 C32 120.0(6)
C35 C34 C33 120.9(6)
C34 C35 C36 119.9(6)
C35 C36 C37 119.3(6)
C32 C37 C36 121.6(5)
N6 C38 C39 114.0(3)
C40 C39 C44 118.7(5)
C40 C39 C38 122.1(4)
C44 C39 C38 119.2(4)
C39 C40 C41 120.0(5)
C42 C41 C40 120.4(6)
C43 C42 C41 119.0(6)
C42 C43 C44 121.2(6)
C43 C44 C39 120.7(6)

loop_
_geom_bond_atom_site_label_1
_geom_bond_atom_site_label_2
_geom_bond_distance
Cu1 O1 1.897(2)
Cu1 N1 1.935(3)
Cu1 O3 1.957(2)
Cu1 Cl1 2.2284(11)
O1 C2 1.324(4)
O2 C4 1.364(4)
O3 C8 1.256(4)
N1 C7 1.293(4)
N1 N2 1.383(4)
N2 C8 1.349(5)
N3 C8 1.344(4)
N3 C9 1.464(4)
N3 C16 1.472(5)
C1 C6 1.403(5)
C1 C2 1.419(5)
C1 C7 1.426(5)
C2 C3 1.399(5)
C3 C4 1.380(5)
C4 C5 1.381(5)
C5 C6 1.370(5)
C9 C10 1.515(5)
C10 C11 1.358(6)
C10 C15 1.380(5)
C11 C12 1.392(6)
C12 C13 1.366(7)
C13 C14 1.353(7)
C14 C15 1.392(6)
C16 C17 1.504(6)
C17 C18 1.357(6)
C17 C22 1.367(7)
C18 C19 1.389(9)
C19 C20 1.349(10)
C20 C21 1.368(10)
C21 C22 1.369(8)
Cu2 O4 1.894(2)
Cu2 N4 1.920(3)
Cu2 O6 1.988(3)
Cu2 Cl2 2.2272(11)
O4 C24 1.330(4)
O5 C26 1.359(4)
O6 C30 1.260(4)
N4 C29 1.292(4)
N4 N5 1.382(4)
N5 C30 1.348(5)
N6 C30 1.348(5)
N6 C38 1.460(5)
N6 C31 1.472(4)
C23 C28 1.401(5)
C23 C29 1.420(5)
C23 C24 1.422(4)
C24 C25 1.393(5)
C25 C26 1.372(5)
C26 C27 1.406(5)
C27 C28 1.367(5)
C31 C32 1.514(6)
C32 C37 1.366(6)
C32 C33 1.394(6)
C33 C34 1.381(8)
C34 C35 1.354(8)
C35 C36 1.374(7)
C36 C37 1.385(7)
C38 C39 1.506(5)
C39 C40 1.347(6)
C39 C44 1.384(6)
C40 C41 1.394(7)
C41 C42 1.370(8)
C42 C43 1.340(8)
C43 C44 1.359(7)
